data_7016419
loop_
_publ_author_name
'Sharma, Rakesh K.'
'Kedarnath, G.'
'Jain, Vimal K.'
'Wadawale, Amey'
'Pillai, C. G. S.'
'Nalliath, Manoj'
'Vishwanadh, B.'

_publ_section_title
;
 Copper(i) 2-pyridyl selenolates and tellurolates: Synthesis,
 structures and their utility as molecular precursors for the
 preparation of copper chalcogenide nanocrystals and thin films.
;
_journal_issue 36
_journal_name_full 'Dalton transactions (Cambridge, England : 2003)'
_journal_page_first 9194
_journal_page_last 9201
_journal_paper_doi 10.1039/c1dt10461f
_journal_volume 40
_journal_year 2011
_chemical_formula_sum 'C20 H16 Cu4 N4 Te4'
_chemical_formula_weight 1076.93
_chemical_name_systematic
;
?
;
_space_group_IT_number 2
_symmetry_cell_setting triclinic
_symmetry_Int_Tables_number 2
_symmetry_space_group_name_Hall '-P 1'
_symmetry_space_group_name_H-M 'P -1'
_atom_sites_solution_hydrogens geom
_atom_sites_solution_primary direct
_atom_sites_solution_secondary difmap
_audit_creation_method SHELXL-97
_cell_angle_alpha 104.91(4)
_cell_angle_beta 109.42(5)
_cell_angle_gamma 95.39(4)
_cell_formula_units_Z 2
_cell_length_a 10.343(9)
_cell_length_b 11.707(6)
_cell_length_c 12.276(6)
_cell_measurement_reflns_used 9
_cell_measurement_temperature 298(2)
_cell_measurement_theta_max 11.1
_cell_measurement_theta_min 5.5
_cell_volume 1328.1(16)
_computing_cell_refinement WinAFC
_computing_data_collection WinAFC
_computing_data_reduction CrystalStructure
_computing_molecular_graphics 'Ortep 3.0 for Windows'
_computing_publication_material 'WinGX 1.70.01'
_computing_structure_refinement 'SHELXL-97 (Sheldrick, 1997)'
_computing_structure_solution SIR92
_diffrn_ambient_temperature 298(2)
_diffrn_measured_fraction_theta_full 0.998
_diffrn_measured_fraction_theta_max 0.998
_diffrn_measurement_device_type 'Rigaku AFC7S'
_diffrn_measurement_method \w-2\q
_diffrn_radiation_monochromator graphite
_diffrn_radiation_source 'fine-focus sealed tube'
_diffrn_radiation_type MoK\a
_diffrn_radiation_wavelength 0.71069
_diffrn_reflns_av_R_equivalents 0.0508
_diffrn_reflns_av_sigmaI/netI 0.2425
_diffrn_reflns_limit_h_max 13
_diffrn_reflns_limit_h_min -7
_diffrn_reflns_limit_k_max 15
_diffrn_reflns_limit_k_min -15
_diffrn_reflns_limit_l_max 15
_diffrn_reflns_limit_l_min -15
_diffrn_reflns_number 7347
_diffrn_reflns_theta_full 27.50
_diffrn_reflns_theta_max 27.50
_diffrn_reflns_theta_min 2.52
_diffrn_standards_decay_% 1.14
_diffrn_standards_interval_count 150
_diffrn_standards_number 3
_exptl_absorpt_coefficient_mu 7.481
_exptl_absorpt_correction_T_max 0.5217
_exptl_absorpt_correction_T_min 0.3999
_exptl_absorpt_correction_type psi-scan
_exptl_absorpt_process_details '(North, Phillips & Mathews, 1968)'
_exptl_crystal_colour Yellow
_exptl_crystal_density_diffrn 2.693
_exptl_crystal_density_method 'not measured'
_exptl_crystal_description block
_exptl_crystal_F_000 976
_exptl_crystal_size_max 0.15
_exptl_crystal_size_mid 0.10
_exptl_crystal_size_min 0.10
_refine_diff_density_max 1.110
_refine_diff_density_min -1.297
_refine_diff_density_rms 0.276
_refine_ls_extinction_method none
_refine_ls_goodness_of_fit_ref 0.942
_refine_ls_hydrogen_treatment constr
_refine_ls_matrix_type full
_refine_ls_number_parameters 272
_refine_ls_number_reflns 6069
_refine_ls_number_restraints 0
_refine_ls_restrained_S_all 0.942
_refine_ls_R_factor_all 0.2293
_refine_ls_R_factor_gt 0.0602
_refine_ls_shift/su_max 0.000
_refine_ls_shift/su_mean 0.000
_refine_ls_structure_factor_coef Fsqd
_refine_ls_weighting_details 'calc w=1/[\s^2^(Fo^2^)+(0.0422P)^2^+0.0000P] where P=(Fo^2^+2Fc^2^)/3'
_refine_ls_weighting_scheme calc
_refine_ls_wR_factor_gt 0.1110
_refine_ls_wR_factor_ref 0.1523
_reflns_number_gt 2399
_reflns_number_total 6069
_reflns_threshold_expression >2sigma(I)
_cod_data_source_file c1dt10461f.txt
_cod_data_source_block CuTepy
_cod_original_cell_volume 1328.1(15)
_cod_database_code 7016419

loop_
_symmetry_equiv_pos_as_xyz
'x, y, z'
'-x, -y, -z'

loop_
_atom_site_label
_atom_site_type_symbol
_atom_site_fract_x
_atom_site_fract_y
_atom_site_fract_z
_atom_site_U_iso_or_equiv
_atom_site_adp_type
_atom_site_occupancy
_atom_site_symmetry_multiplicity
_atom_site_calc_flag
_atom_site_refinement_flags
Te4 Te 0.75177(12) 0.28703(10) 0.14505(10) 0.0386(3) Uani 1 1 d .
Te1 Te 0.87954(12) 0.45333(11) 0.55614(10) 0.0413(3) Uani 1 1 d .
Te2 Te 0.63284(12) 0.02151(10) 0.31092(11) 0.0426(3) Uani 1 1 d .
Te3 Te 0.41787(12) 0.33963(11) 0.37589(11) 0.0465(3) Uani 1 1 d .
Cu4 Cu 0.6553(2) 0.41764(19) 0.37065(18) 0.0400(5) Uani 1 1 d .
Cu2 Cu 0.8355(2) 0.28082(18) 0.36374(18) 0.0373(5) Uani 1 1 d .
Cu3 Cu 0.5746(2) 0.18378(18) 0.20939(18) 0.0385(5) Uani 1 1 d .
Cu1 Cu 0.6149(2) 0.22690(19) 0.43624(18) 0.0394(5) Uani 1 1 d .
C4 C 0.746(2) 0.2457(18) 0.8081(17) 0.055(5) Uani 1 1 d .
H4 H 0.7175 0.2044 0.8541 0.066 Uiso 1 1 calc R
C7 C 0.910(2) -0.0709(15) 0.3458(14) 0.046(5) Uani 1 1 d .
H7 H 0.8561 -0.1441 0.3350 0.055 Uiso 1 1 calc R
C12 C 0.1567(19) 0.2291(17) 0.1402(18) 0.054(5) Uani 1 1 d .
H12 H 0.1120 0.2801 0.1803 0.064 Uiso 1 1 calc R
N3 N 0.3650(13) 0.1730(12) 0.1284(12) 0.037(3) Uani 1 1 d .
N1 N 0.7114(12) 0.2712(12) 0.6170(12) 0.039(4) Uani 1 1 d .
C5 C 0.6743(17) 0.2150(15) 0.6887(15) 0.038(4) Uani 1 1 d .
H5 H 0.5962 0.1528 0.6537 0.046 Uiso 1 1 calc R
N2 N 0.9259(14) 0.1352(13) 0.3682(12) 0.040(3) Uani 1 1 d .
C13 C 0.0809(18) 0.1481(18) 0.0268(17) 0.055(5) Uani 1 1 d .
H13 H -0.0161 0.1367 -0.0053 0.066 Uiso 1 1 calc R
C3 C 0.8626(19) 0.3386(18) 0.8644(16) 0.057(4) Uani 1 1 d .
H3 H 0.9153 0.3584 0.9469 0.068 Uiso 1 1 calc R
C14 C 0.149(2) 0.0861(19) -0.0362(17) 0.061(6) Uani 1 1 d .
H14 H 0.1003 0.0357 -0.1150 0.073 Uiso 1 1 calc R
C1 C 0.8195(17) 0.3664(15) 0.6657(15) 0.040(4) Uani 1 1 d .
C17 C 0.6936(17) 0.5117(14) 0.0736(16) 0.048(5) Uani 1 1 d .
H17 H 0.7224 0.4755 0.0111 0.057 Uiso 1 1 calc R
N4 N 0.6524(13) 0.5051(11) 0.2498(12) 0.036(3) Uani 1 1 d .
C2 C 0.8971(19) 0.4000(18) 0.7933(15) 0.057(4) Uani 1 1 d .
H2 H 0.9725 0.4647 0.8290 0.068 Uiso 1 1 calc R
C16 C 0.6960(15) 0.4579(15) 0.1608(15) 0.037(4) Uani 1 1 d .
C8 C 1.0486(18) -0.0654(18) 0.3615(17) 0.056 Uani 1 1 d .
H8 H 1.0889 -0.1333 0.3601 0.067 Uiso 1 1 calc R
C18 C 0.648(2) 0.6207(19) 0.0784(19) 0.072 Uani 1 1 d .
H18 H 0.6478 0.6585 0.0204 0.086 Uiso 1 1 calc R
C9 C 1.125(2) 0.0447(19) 0.3793(16) 0.061(6) Uani 1 1 d .
H9 H 1.2176 0.0519 0.3865 0.074 Uiso 1 1 calc R
C10 C 1.062(2) 0.1470(17) 0.3866(17) 0.055(5) Uani 1 1 d .
H10 H 1.1156 0.2225 0.4043 0.066 Uiso 1 1 calc R
C20 C 0.609(2) 0.6117(16) 0.253(2) 0.071(6) Uani 1 1 d .
H20 H 0.5798 0.6471 0.3162 0.085 Uiso 1 1 calc R
C11 C 0.3027(18) 0.2352(16) 0.1959(15) 0.044(4) Uani 1 1 d .
C15 C 0.292(2) 0.0972(16) 0.0160(15) 0.047(5) Uani 1 1 d .
H15 H 0.3380 0.0516 -0.0270 0.057 Uiso 1 1 calc R
C19 C 0.605(2) 0.6698(19) 0.168(2) 0.081(7) Uani 1 1 d .
H19 H 0.5728 0.7419 0.1721 0.097 Uiso 1 1 calc R
C6 C 0.8472(17) 0.0300(14) 0.3456(14) 0.035(4) Uani 1 1 d .

loop_
_atom_site_aniso_label
_atom_site_aniso_U_11
_atom_site_aniso_U_22
_atom_site_aniso_U_33
_atom_site_aniso_U_23
_atom_site_aniso_U_13
_atom_site_aniso_U_12
Te4 0.0435(7) 0.0432(7) 0.0386(7) 0.0160(6) 0.0229(6) 0.0145(6)
Te1 0.0330(7) 0.0461(7) 0.0391(7) 0.0062(6) 0.0144(6) -0.0028(5)
Te2 0.0378(7) 0.0374(7) 0.0545(8) 0.0154(6) 0.0191(6) 0.0058(5)
Te3 0.0328(7) 0.0547(8) 0.0473(8) 0.0018(6) 0.0190(6) 0.0105(6)
Cu4 0.0359(12) 0.0416(13) 0.0441(13) 0.0124(10) 0.0167(10) 0.0103(10)
Cu2 0.0378(12) 0.0416(13) 0.0393(13) 0.0145(10) 0.0192(11) 0.0146(10)
Cu3 0.0335(12) 0.0403(12) 0.0414(13) 0.0109(10) 0.0146(10) 0.0079(10)
Cu1 0.0353(12) 0.0464(13) 0.0344(12) 0.0082(10) 0.0142(10) 0.0049(10)
C4 0.060(13) 0.077(15) 0.048(13) 0.037(11) 0.031(11) 0.019(11)
C7 0.080(14) 0.034(10) 0.045(11) 0.023(9) 0.035(11) 0.028(10)
C12 0.046(12) 0.062(14) 0.070(15) 0.034(12) 0.031(12) 0.014(10)
N3 0.024(7) 0.044(9) 0.041(9) 0.023(7) 0.006(7) -0.004(6)
N1 0.018(7) 0.050(9) 0.056(10) 0.021(8) 0.021(7) 0.005(7)
C5 0.030(9) 0.055(12) 0.038(11) 0.027(9) 0.013(8) 0.012(8)
N2 0.031(8) 0.060(10) 0.039(8) 0.025(8) 0.016(7) 0.023(7)
C13 0.029(10) 0.078(15) 0.040(12) 0.019(11) -0.006(9) -0.002(10)
C3 0.051(9) 0.091(12) 0.023(7) 0.015(7) 0.010(7) 0.009(8)
C14 0.046(13) 0.086(17) 0.038(12) 0.014(11) 0.009(11) -0.002(11)
C1 0.039(10) 0.048(11) 0.043(11) 0.015(9) 0.027(9) 0.010(9)
C17 0.052(12) 0.030(10) 0.045(11) 0.020(9) -0.005(9) -0.004(9)
N4 0.032(8) 0.027(8) 0.046(9) 0.004(7) 0.015(7) 0.011(6)
C2 0.051(9) 0.091(12) 0.023(7) 0.015(7) 0.010(7) 0.009(8)
C16 0.023(9) 0.045(11) 0.039(10) 0.022(9) 0.000(8) 0.008(8)
C8 0.033 0.066 0.085 0.037 0.024 0.041
C18 0.076 0.063 0.056 0.029 -0.003 -0.013
C9 0.071(14) 0.091(17) 0.049(13) 0.041(12) 0.034(11) 0.041(13)
C10 0.055(13) 0.041(12) 0.073(15) 0.029(11) 0.022(11) 0.004(10)
C20 0.073(15) 0.026(11) 0.098(18) -0.001(11) 0.032(14) -0.011(10)
C11 0.035(10) 0.056(12) 0.034(10) 0.014(9) 0.006(9) 0.000(9)
C15 0.065(13) 0.057(13) 0.026(10) 0.013(9) 0.025(10) 0.012(10)
C19 0.097(19) 0.041(13) 0.091(19) 0.022(13) 0.017(16) 0.007(13)
C6 0.042(10) 0.027(9) 0.036(10) 0.016(8) 0.012(8) 0.005(8)

loop_
_atom_type_symbol
_atom_type_description
_atom_type_scat_dispersion_real
_atom_type_scat_dispersion_imag
_atom_type_scat_source
C C 0.0033 0.0016 'International Tables Vol C Tables 4.2.6.8 and 6.1.1.4'
H H 0.0000 0.0000 'International Tables Vol C Tables 4.2.6.8 and 6.1.1.4'
N N 0.0061 0.0033 'International Tables Vol C Tables 4.2.6.8 and 6.1.1.4'
Cu Cu 0.3201 1.2651 'International Tables Vol C Tables 4.2.6.8 and 6.1.1.4'
Te Te -0.5308 1.6751 'International Tables Vol C Tables 4.2.6.8 and 6.1.1.4'

loop_
_geom_angle_atom_site_label_1
_geom_angle_atom_site_label_2
_geom_angle_atom_site_label_3
_geom_angle
C16 Te4 Cu3 100.8(4)
C16 Te4 Cu2 103.0(4)
Cu3 Te4 Cu2 62.88(9)
C1 Te1 Cu2 103.0(5)
C1 Te1 Cu4 104.3(5)
Cu2 Te1 Cu4 60.54(8)
C6 Te2 Cu3 103.4(4)
C6 Te2 Cu1 105.4(4)
Cu3 Te2 Cu1 60.72(8)
C11 Te3 Cu1 101.9(5)
C11 Te3 Cu4 103.3(5)
Cu1 Te3 Cu4 61.35(8)
N4 Cu4 Te1 119.4(4)
N4 Cu4 Te3 116.6(4)
Te1 Cu4 Te3 120.14(10)
N4 Cu4 Cu2 106.0(4)
Te1 Cu4 Cu2 59.60(8)
Te3 Cu4 Cu2 121.27(11)
N4 Cu4 Cu1 154.3(4)
Te1 Cu4 Cu1 78.31(9)
Te3 Cu4 Cu1 58.83(8)
Cu2 Cu4 Cu1 65.07(9)
N4 Cu4 Cu3 97.4(4)
Te1 Cu4 Cu3 114.65(10)
Te3 Cu4 Cu3 76.27(9)
Cu2 Cu4 Cu3 59.24(9)
Cu1 Cu4 Cu3 56.96(8)
N2 Cu2 Te1 121.9(4)
N2 Cu2 Te4 107.5(4)
Te1 Cu2 Te4 127.69(9)
N2 Cu2 Cu4 159.5(4)
Te1 Cu2 Cu4 59.86(8)
Te4 Cu2 Cu4 80.28(9)
N2 Cu2 Cu3 102.9(4)
Te1 Cu2 Cu3 119.60(10)
Te4 Cu2 Cu3 58.38(8)
Cu4 Cu2 Cu3 64.38(10)
N2 Cu2 Cu1 101.8(4)
Te1 Cu2 Cu1 75.12(9)
Te4 Cu2 Cu1 112.52(10)
Cu4 Cu2 Cu1 57.92(8)
Cu3 Cu2 Cu1 56.44(9)
N3 Cu3 Te2 113.1(4)
N3 Cu3 Te4 122.1(4)
Te2 Cu3 Te4 120.61(9)
N3 Cu3 Cu1 103.9(4)
Te2 Cu3 Cu1 59.99(8)
Te4 Cu3 Cu1 120.30(11)
N3 Cu3 Cu2 157.3(4)
Te2 Cu3 Cu2 78.83(9)
Te4 Cu3 Cu2 58.73(8)
Cu1 Cu3 Cu2 64.26(9)
N3 Cu3 Cu4 101.0(4)
Te2 Cu3 Cu4 114.04(10)
Te4 Cu3 Cu4 76.48(9)
Cu1 Cu3 Cu4 57.85(8)
Cu2 Cu3 Cu4 56.38(8)
N1 Cu1 Te3 112.2(4)
N1 Cu1 Te2 116.7(4)
Te3 Cu1 Te2 126.08(10)
N1 Cu1 Cu3 161.2(3)
Te3 Cu1 Cu3 80.68(9)
Te2 Cu1 Cu3 59.29(8)
N1 Cu1 Cu4 108.4(4)
Te3 Cu1 Cu4 59.82(8)
Te2 Cu1 Cu4 120.15(10)
Cu3 Cu1 Cu4 65.18(9)
N1 Cu1 Cu2 102.1(3)
Te3 Cu1 Cu2 114.53(10)
Te2 Cu1 Cu2 76.20(8)
Cu3 Cu1 Cu2 59.30(9)
Cu4 Cu1 Cu2 57.01(8)
C5 C4 C3 120.8(17)
C5 C4 H4 119.6
C3 C4 H4 119.6
C8 C7 C6 122.2(17)
C8 C7 H7 118.9
C6 C7 H7 118.9
C13 C12 C11 120.5(18)
C13 C12 H12 119.8
C11 C12 H12 119.8
C11 N3 C15 121.8(14)
C11 N3 Cu3 116.8(11)
C15 N3 Cu3 121.2(12)
C1 N1 C5 120.5(15)
C1 N1 Cu1 114.4(11)
C5 N1 Cu1 125.0(11)
C4 C5 N1 122.3(17)
C4 C5 H5 118.9
N1 C5 H5 118.9
C6 N2 C10 121.9(15)
C6 N2 Cu2 119.0(11)
C10 N2 Cu2 118.9(12)
C14 C13 C12 119.0(18)
C14 C13 H13 120.5
C12 C13 H13 120.5
C2 C3 C4 117.3(17)
C2 C3 H3 121.3
C4 C3 H3 121.3
C13 C14 C15 119.8(18)
C13 C14 H14 120.1
C15 C14 H14 120.1
N1 C1 C2 117.6(15)
N1 C1 Te1 121.1(12)
C2 C1 Te1 121.2(13)
C16 C17 C18 120.0(19)
C16 C17 H17 120.0
C18 C17 H17 120.0
C16 N4 C20 117.3(16)
C16 N4 Cu4 118.9(11)
C20 N4 Cu4 123.8(13)
C3 C2 C1 121.3(18)
C3 C2 H2 119.3
C1 C2 H2 119.3
N4 C16 C17 121.8(16)
N4 C16 Te4 118.5(11)
C17 C16 Te4 119.4(13)
C9 C8 C7 116.9(17)
C9 C8 H8 121.6
C7 C8 H8 121.6
C19 C18 C17 119(2)
C19 C18 H18 120.5
C17 C18 H18 120.5
C8 C9 C10 120.2(18)
C8 C9 H9 119.9
C10 C9 H9 119.9
N2 C10 C9 120.0(17)
N2 C10 H10 120.0
C9 C10 H10 120.0
N4 C20 C19 123(2)
N4 C20 H20 118.5
C19 C20 H20 118.5
N3 C11 C12 117.3(15)
N3 C11 Te3 120.6(12)
C12 C11 Te3 122.1(14)
N3 C15 C14 121.0(17)
N3 C15 H15 119.5
C14 C15 H15 119.5
C18 C19 C20 119(2)
C18 C19 H19 120.6
C20 C19 H19 120.6
N2 C6 C7 118.7(15)
N2 C6 Te2 118.4(11)
C7 C6 Te2 122.9(12)

loop_
_geom_bond_atom_site_label_1
_geom_bond_atom_site_label_2
_geom_bond_distance
Te4 C16 2.113(16)
Te4 Cu3 2.545(3)
Te4 Cu2 2.555(3)
Te1 C1 2.090(16)
Te1 Cu2 2.554(3)
Te1 Cu4 2.560(3)
Te2 C6 2.101(16)
Te2 Cu3 2.541(3)
Te2 Cu1 2.560(3)
Te3 C11 2.093(17)
Te3 Cu1 2.539(3)
Te3 Cu4 2.565(3)
Cu4 N4 2.002(13)
Cu4 Cu2 2.578(3)
Cu4 Cu1 2.604(3)
Cu4 Cu3 2.792(3)
Cu2 N2 2.024(13)
Cu2 Cu3 2.661(4)
Cu2 Cu1 2.787(3)
Cu3 N3 2.039(13)
Cu3 Cu1 2.579(3)
Cu1 N1 2.006(14)
C4 C5 1.34(2)
C4 C3 1.39(2)
C4 H4 0.9300
C7 C8 1.37(2)
C7 C6 1.40(2)
C7 H7 0.9300
C12 C13 1.38(2)
C12 C11 1.42(2)
C12 H12 0.9300
N3 C11 1.33(2)
N3 C15 1.347(19)
N1 C1 1.352(19)
N1 C5 1.353(18)
C5 H5 0.9300
N2 C6 1.320(19)
N2 C10 1.34(2)
C13 C14 1.34(2)
C13 H13 0.9300
C3 C2 1.37(2)
C3 H3 0.9300
C14 C15 1.38(2)
C14 H14 0.9300
C1 C2 1.43(2)
C17 C16 1.37(2)
C17 C18 1.39(2)
C17 H17 0.9300
N4 C16 1.330(19)
N4 C20 1.36(2)
C2 H2 0.9300
C8 C9 1.37(2)
C8 H8 0.9300
C18 C19 1.33(3)
C18 H18 0.9300
C9 C10 1.41(2)
C9 H9 0.9300
C10 H10 0.9300
C20 C19 1.39(3)
C20 H20 0.9300
C15 H15 0.9300
C19 H19 0.9300

loop_
_geom_torsion_atom_site_label_1
_geom_torsion_atom_site_label_2
_geom_torsion_atom_site_label_3
_geom_torsion_atom_site_label_4
_geom_torsion
C1 Te1 Cu4 N4 170.8(6)
Cu2 Te1 Cu4 N4 -92.1(4)
C1 Te1 Cu4 Te3 13.8(5)
Cu2 Te1 Cu4 Te3 110.81(12)
C1 Te1 Cu4 Cu2 -97.1(5)
C1 Te1 Cu4 Cu1 -29.2(4)
Cu2 Te1 Cu4 Cu1 67.81(9)
C1 Te1 Cu4 Cu3 -74.2(5)
Cu2 Te1 Cu4 Cu3 22.84(9)
C11 Te3 Cu4 N4 54.6(7)
Cu1 Te3 Cu4 N4 151.0(4)
C11 Te3 Cu4 Te1 -147.7(5)
Cu1 Te3 Cu4 Te1 -51.31(10)
C11 Te3 Cu4 Cu2 -77.1(5)
Cu1 Te3 Cu4 Cu2 19.30(10)
C11 Te3 Cu4 Cu1 -96.4(5)
C11 Te3 Cu4 Cu3 -36.9(5)
Cu1 Te3 Cu4 Cu3 59.46(8)
C1 Te1 Cu2 N2 -56.8(7)
Cu4 Te1 Cu2 N2 -156.1(5)
C1 Te1 Cu2 Te4 145.2(5)
Cu4 Te1 Cu2 Te4 45.95(11)
C1 Te1 Cu2 Cu4 99.3(5)
C1 Te1 Cu2 Cu3 74.1(5)
Cu4 Te1 Cu2 Cu3 -25.20(10)
C1 Te1 Cu2 Cu1 38.0(5)
Cu4 Te1 Cu2 Cu1 -61.23(9)
C16 Te4 Cu2 N2 -169.8(6)
Cu3 Te4 Cu2 N2 94.6(4)
C16 Te4 Cu2 Te1 -9.3(4)
Cu3 Te4 Cu2 Te1 -104.91(13)
C16 Te4 Cu2 Cu4 29.8(4)
Cu3 Te4 Cu2 Cu4 -65.82(9)
C16 Te4 Cu2 Cu3 95.6(4)
C16 Te4 Cu2 Cu1 78.9(4)
Cu3 Te4 Cu2 Cu1 -16.68(8)
N4 Cu4 Cu2 N2 -144.0(12)
Te1 Cu4 Cu2 N2 100.9(11)
Te3 Cu4 Cu2 N2 -8.0(11)
Cu1 Cu4 Cu2 N2 10.1(11)
Cu3 Cu4 Cu2 N2 -54.8(11)
N4 Cu4 Cu2 Te1 115.0(4)
Te3 Cu4 Cu2 Te1 -108.96(12)
Cu1 Cu4 Cu2 Te1 -90.78(9)
Cu3 Cu4 Cu2 Te1 -155.76(9)
N4 Cu4 Cu2 Te4 -29.7(4)
Te1 Cu4 Cu2 Te4 -144.76(9)
Te3 Cu4 Cu2 Te4 106.29(12)
Cu1 Cu4 Cu2 Te4 124.46(10)
Cu3 Cu4 Cu2 Te4 59.49(8)
N4 Cu4 Cu2 Cu3 -89.2(4)
Te1 Cu4 Cu2 Cu3 155.76(9)
Te3 Cu4 Cu2 Cu3 46.80(11)
Cu1 Cu4 Cu2 Cu3 64.98(9)
N4 Cu4 Cu2 Cu1 -154.2(4)
Te1 Cu4 Cu2 Cu1 90.78(9)
Te3 Cu4 Cu2 Cu1 -18.17(9)
Cu3 Cu4 Cu2 Cu1 -64.98(9)
C6 Te2 Cu3 N3 166.5(6)
Cu1 Te2 Cu3 N3 -93.1(5)
C6 Te2 Cu3 Te4 9.3(4)
Cu1 Te2 Cu3 Te4 109.59(12)
C6 Te2 Cu3 Cu1 -100.3(4)
C6 Te2 Cu3 Cu2 -33.7(4)
Cu1 Te2 Cu3 Cu2 66.60(9)
C6 Te2 Cu3 Cu4 -78.8(4)
Cu1 Te2 Cu3 Cu4 21.51(8)
C16 Te4 Cu3 N3 54.1(7)
Cu2 Te4 Cu3 N3 153.3(5)
C16 Te4 Cu3 Te2 -150.7(4)
Cu2 Te4 Cu3 Te2 -51.50(10)
C16 Te4 Cu3 Cu1 -79.8(4)
Cu2 Te4 Cu3 Cu1 19.39(10)
C16 Te4 Cu3 Cu2 -99.2(4)
C16 Te4 Cu3 Cu4 -40.5(4)
Cu2 Te4 Cu3 Cu4 58.65(8)
N2 Cu2 Cu3 N3 158.2(10)
Te1 Cu2 Cu3 N3 19.4(10)
Te4 Cu2 Cu3 N3 -99.0(9)
Cu4 Cu2 Cu3 N3 -4.7(9)
Cu1 Cu2 Cu3 N3 62.4(9)
N2 Cu2 Cu3 Te2 33.9(4)
Te1 Cu2 Cu3 Te2 -104.94(10)
Te4 Cu2 Cu3 Te2 136.64(8)
Cu4 Cu2 Cu3 Te2 -129.04(9)
Cu1 Cu2 Cu3 Te2 -61.92(8)
N2 Cu2 Cu3 Te4 -102.8(4)
Te1 Cu2 Cu3 Te4 118.42(11)
Cu4 Cu2 Cu3 Te4 94.32(9)
Cu1 Cu2 Cu3 Te4 161.44(9)
N2 Cu2 Cu3 Cu1 95.8(4)
Te1 Cu2 Cu3 Cu1 -43.02(10)
Te4 Cu2 Cu3 Cu1 -161.44(9)
Cu4 Cu2 Cu3 Cu1 -67.12(9)
N2 Cu2 Cu3 Cu4 162.9(4)
Te1 Cu2 Cu3 Cu4 24.10(9)
Te4 Cu2 Cu3 Cu4 -94.32(9)
Cu1 Cu2 Cu3 Cu4 67.12(9)
N4 Cu4 Cu3 N3 -77.6(5)
Te1 Cu4 Cu3 N3 155.2(4)
Te3 Cu4 Cu3 N3 38.0(4)
Cu2 Cu4 Cu3 N3 178.1(4)
Cu1 Cu4 Cu3 N3 99.6(4)
N4 Cu4 Cu3 Te2 160.8(4)
Te1 Cu4 Cu3 Te2 33.62(13)
Te3 Cu4 Cu3 Te2 -83.55(10)
Cu2 Cu4 Cu3 Te2 56.55(10)
Cu1 Cu4 Cu3 Te2 -22.03(9)
N4 Cu4 Cu3 Te4 43.0(4)
Te1 Cu4 Cu3 Te4 -84.17(11)
Te3 Cu4 Cu3 Te4 158.66(8)
Cu2 Cu4 Cu3 Te4 -61.24(8)
Cu1 Cu4 Cu3 Te4 -139.81(9)
N4 Cu4 Cu3 Cu1 -177.2(4)
Te1 Cu4 Cu3 Cu1 55.64(10)
Te3 Cu4 Cu3 Cu1 -61.53(8)
Cu2 Cu4 Cu3 Cu1 78.58(10)
N4 Cu4 Cu3 Cu2 104.2(4)
Te1 Cu4 Cu3 Cu2 -22.93(9)
Te3 Cu4 Cu3 Cu2 -140.10(10)
Cu1 Cu4 Cu3 Cu2 -78.58(10)
C11 Te3 Cu1 N1 -162.1(6)
Cu4 Te3 Cu1 N1 99.0(4)
C11 Te3 Cu1 Te2 -8.3(5)
Cu4 Te3 Cu1 Te2 -107.17(13)
C11 Te3 Cu1 Cu3 32.2(5)
Cu4 Te3 Cu1 Cu3 -66.63(9)
C11 Te3 Cu1 Cu4 98.8(5)
C11 Te3 Cu1 Cu2 82.2(5)
Cu4 Te3 Cu1 Cu2 -16.69(9)
C6 Te2 Cu1 N1 -62.0(6)
Cu3 Te2 Cu1 N1 -159.0(4)
C6 Te2 Cu1 Te3 145.2(4)
Cu3 Te2 Cu1 Te3 48.24(11)
C6 Te2 Cu1 Cu3 97.0(4)
C6 Te2 Cu1 Cu4 72.4(4)
Cu3 Te2 Cu1 Cu4 -24.53(10)
C6 Te2 Cu1 Cu2 34.7(4)
Cu3 Te2 Cu1 Cu2 -62.25(9)
N3 Cu3 Cu1 N1 -168.3(13)
Te2 Cu3 Cu1 N1 82.9(12)
Te4 Cu3 Cu1 N1 -27.2(12)
Cu2 Cu3 Cu1 N1 -8.9(12)
Cu4 Cu3 Cu1 N1 -73.8(12)
N3 Cu3 Cu1 Te3 -33.5(4)
Te2 Cu3 Cu1 Te3 -142.34(9)
Te4 Cu3 Cu1 Te3 107.57(11)
Cu2 Cu3 Cu1 Te3 125.93(10)
Cu4 Cu3 Cu1 Te3 60.96(8)
N3 Cu3 Cu1 Te2 108.9(4)
Te4 Cu3 Cu1 Te2 -110.09(11)
Cu2 Cu3 Cu1 Te2 -91.73(9)
Cu4 Cu3 Cu1 Te2 -156.70(9)
N3 Cu3 Cu1 Cu4 -94.4(4)
Te2 Cu3 Cu1 Cu4 156.70(9)
Te4 Cu3 Cu1 Cu4 46.61(10)
Cu2 Cu3 Cu1 Cu4 64.97(9)
N3 Cu3 Cu1 Cu2 -159.4(4)
Te2 Cu3 Cu1 Cu2 91.73(9)
Te4 Cu3 Cu1 Cu2 -18.36(9)
Cu4 Cu3 Cu1 Cu2 -64.97(9)
N4 Cu4 Cu1 N1 167.4(9)
Te1 Cu4 Cu1 N1 30.9(4)
Te3 Cu4 Cu1 N1 -105.5(4)
Cu2 Cu4 Cu1 N1 92.7(4)
Cu3 Cu4 Cu1 N1 160.9(4)
N4 Cu4 Cu1 Te3 -87.2(8)
Te1 Cu4 Cu1 Te3 136.43(9)
Cu2 Cu4 Cu1 Te3 -161.85(9)
Cu3 Cu4 Cu1 Te3 -93.59(10)
N4 Cu4 Cu1 Te2 29.6(9)
Te1 Cu4 Cu1 Te2 -106.82(11)
Te3 Cu4 Cu1 Te2 116.75(12)
Cu2 Cu4 Cu1 Te2 -45.10(11)
Cu3 Cu4 Cu1 Te2 23.16(9)
N4 Cu4 Cu1 Cu3 6.4(8)
Te1 Cu4 Cu1 Cu3 -129.98(9)
Te3 Cu4 Cu1 Cu3 93.59(10)
Cu2 Cu4 Cu1 Cu3 -68.26(10)
N4 Cu4 Cu1 Cu2 74.7(8)
Te1 Cu4 Cu1 Cu2 -61.73(9)
Te3 Cu4 Cu1 Cu2 161.85(9)
Cu3 Cu4 Cu1 Cu2 68.26(10)
N2 Cu2 Cu1 N1 79.4(6)
Te1 Cu2 Cu1 N1 -40.8(4)
Te4 Cu2 Cu1 N1 -165.9(4)
Cu4 Cu2 Cu1 N1 -104.3(4)
Cu3 Cu2 Cu1 N1 177.1(4)
N2 Cu2 Cu1 Te3 -159.2(4)
Te1 Cu2 Cu1 Te3 80.69(10)
Te4 Cu2 Cu1 Te3 -44.39(12)
Cu4 Cu2 Cu1 Te3 17.22(9)
Cu3 Cu2 Cu1 Te3 -61.45(10)
N2 Cu2 Cu1 Te2 -35.5(4)
Te1 Cu2 Cu1 Te2 -155.63(8)
Te4 Cu2 Cu1 Te2 79.29(10)
Cu4 Cu2 Cu1 Te2 140.90(10)
Cu3 Cu2 Cu1 Te2 62.23(8)
N2 Cu2 Cu1 Cu3 -97.7(4)
Te1 Cu2 Cu1 Cu3 142.13(10)
Te4 Cu2 Cu1 Cu3 17.06(9)
Cu4 Cu2 Cu1 Cu3 78.67(10)
N2 Cu2 Cu1 Cu4 -176.4(4)
Te1 Cu2 Cu1 Cu4 63.47(9)
Te4 Cu2 Cu1 Cu4 -61.61(10)
Cu3 Cu2 Cu1 Cu4 -78.67(10)
Te2 Cu3 N3 C11 90.6(12)
Te4 Cu3 N3 C11 -112.5(11)
Cu1 Cu3 N3 C11 27.6(12)
Cu2 Cu3 N3 C11 -27.7(18)
Cu4 Cu3 N3 C11 -31.7(12)
Te2 Cu3 N3 C15 -83.2(12)
Te4 Cu3 N3 C15 73.7(13)
Cu1 Cu3 N3 C15 -146.1(11)
Cu2 Cu3 N3 C15 158.5(9)
Cu4 Cu3 N3 C15 154.5(11)
Te3 Cu1 N1 C1 -89.0(10)
Te2 Cu1 N1 C1 114.6(10)
Cu3 Cu1 N1 C1 42(2)
Cu4 Cu1 N1 C1 -24.8(11)
Cu2 Cu1 N1 C1 34.1(11)
Te3 Cu1 N1 C5 89.9(12)
Te2 Cu1 N1 C5 -66.6(13)
Cu3 Cu1 N1 C5 -139.3(11)
Cu4 Cu1 N1 C5 154.0(11)
Cu2 Cu1 N1 C5 -147.1(12)
C3 C4 C5 N1 1(3)
C1 N1 C5 C4 -4(2)
Cu1 N1 C5 C4 177.4(13)
Te1 Cu2 N2 C6 110.3(11)
Te4 Cu2 N2 C6 -87.8(12)
Cu4 Cu2 N2 C6 22(2)
Cu3 Cu2 N2 C6 -27.3(12)
Cu1 Cu2 N2 C6 30.6(12)
Te1 Cu2 N2 C10 -73.8(13)
Te4 Cu2 N2 C10 88.1(13)
Cu4 Cu2 N2 C10 -162.2(10)
Cu3 Cu2 N2 C10 148.6(12)
Cu1 Cu2 N2 C10 -153.5(12)
C11 C12 C13 C14 -8(3)
C5 C4 C3 C2 3(3)
C12 C13 C14 C15 5(3)
C5 N1 C1 C2 4(2)
Cu1 N1 C1 C2 -177.4(12)
C5 N1 C1 Te1 179.4(11)
Cu1 N1 C1 Te1 -1.7(16)
Cu2 Te1 C1 N1 -35.1(13)
Cu4 Te1 C1 N1 27.4(13)
Cu2 Te1 C1 C2 140.4(13)
Cu4 Te1 C1 C2 -157.1(13)
Te1 Cu4 N4 C16 86.1(12)
Te3 Cu4 N4 C16 -116.1(11)
Cu2 Cu4 N4 C16 22.3(12)
Cu1 Cu4 N4 C16 -43.2(16)
Cu3 Cu4 N4 C16 -37.7(12)
Te1 Cu4 N4 C20 -93.6(13)
Te3 Cu4 N4 C20 64.2(14)
Cu2 Cu4 N4 C20 -157.4(13)
Cu1 Cu4 N4 C20 137.1(12)
Cu3 Cu4 N4 C20 142.6(13)
C4 C3 C2 C1 -3(3)
N1 C1 C2 C3 -1(3)
Te1 C1 C2 C3 -176.2(14)
C20 N4 C16 C17 -2(2)
Cu4 N4 C16 C17 178.4(12)
C20 N4 C16 Te4 -175.9(12)
Cu4 N4 C16 Te4 4.4(16)
C18 C17 C16 N4 2(2)
C18 C17 C16 Te4 175.7(13)
Cu3 Te4 C16 N4 35.5(12)
Cu2 Te4 C16 N4 -28.9(12)
Cu3 Te4 C16 C17 -138.7(12)
Cu2 Te4 C16 C17 156.9(12)
C6 C7 C8 C9 1(3)
C16 C17 C18 C19 -1(3)
C7 C8 C9 C10 3(3)
C6 N2 C10 C9 2(3)
Cu2 N2 C10 C9 -174.3(13)
C8 C9 C10 N2 -4(3)
C16 N4 C20 C19 2(3)
Cu4 N4 C20 C19 -178.8(15)
C15 N3 C11 C12 -7(2)
Cu3 N3 C11 C12 179.5(12)
C15 N3 C11 Te3 174.2(12)
Cu3 N3 C11 Te3 0.5(17)
C13 C12 C11 N3 9(3)
C13 C12 C11 Te3 -171.9(13)
Cu1 Te3 C11 N3 -28.6(14)
Cu4 Te3 C11 N3 34.4(14)
Cu1 Te3 C11 C12 152.4(13)
Cu4 Te3 C11 C12 -144.6(13)
C11 N3 C15 C14 4(3)
Cu3 N3 C15 C14 177.0(13)
C13 C14 C15 N3 -2(3)
C17 C18 C19 C20 1(3)
N4 C20 C19 C18 -1(3)
C10 N2 C6 C7 3(2)
Cu2 N2 C6 C7 178.4(11)
C10 N2 C6 Te2 -177.5(13)
Cu2 N2 C6 Te2 -1.7(16)
C8 C7 C6 N2 -4(2)
C8 C7 C6 Te2 176.1(13)
Cu3 Te2 C6 N2 31.4(13)
Cu1 Te2 C6 N2 -31.5(13)
Cu3 Te2 C6 C7 -148.7(12)
Cu1 Te2 C6 C7 148.4(12)
